data_7711519
loop_
_publ_author_name
'Cai, Dai-Hong'
'Chen, Bai-Hua'
'Liu, Qi-Yan'
'Le, Xue-Yi'
'He, Liang'

_publ_section_title
;
 Synthesis, structural studies, interaction with DNA/HSA and antitumor
 evaluation of new Cu(ii) complexes containing
 2-(1H-imidazol-2-yl)pyridine and amino acids
;
_journal_name_full 'Dalton Transactions'
_journal_paper_doi 10.1039/D2DT02985E
_journal_year 2022
_chemical_absolute_configuration rm
_chemical_formula_moiety 'C13 H17 Cu N4 O2, Cl O4, H2 O'
_chemical_formula_sum 'C13 H19 Cl Cu N4 O7'
_chemical_formula_weight 442.31
_space_group_crystal_system orthorhombic
_space_group_IT_number 19
_space_group_name_Hall 'P 2ac 2ab'
_space_group_name_H-M_alt 'P 21 21 21'
_atom_sites_solution_hydrogens mixed
_atom_sites_solution_primary direct
_audit_creation_date 2020-11-13
_audit_creation_method
;
Olex2 1.2
(compiled 2018.05.29 svn.r3508 for OlexSys, GUI svn.r5506)
;
_audit_update_record
;
2022-07-31 deposited with the CCDC.	2022-10-19 downloaded from the CCDC.
;
_cell_angle_alpha 90
_cell_angle_beta 90
_cell_angle_gamma 90
_cell_formula_units_Z 4
_cell_length_a 7.81416(6)
_cell_length_b 11.08865(10)
_cell_length_c 20.48225(14)
_cell_measurement_reflns_used 38479
_cell_measurement_temperature 149.98(10)
_cell_measurement_theta_max 73.3040
_cell_measurement_theta_min 4.3030
_cell_volume 1774.76(2)
_computing_cell_refinement 'CrysAlisPro 1.171.39.46 (Rigaku OD, 2018)'
_computing_data_collection 'CrysAlisPro 1.171.39.46 (Rigaku OD, 2018)'
_computing_data_reduction 'CrysAlisPro 1.171.39.46 (Rigaku OD, 2018)'
_computing_molecular_graphics 'Olex2 (Dolomanov et al., 2009)'
_computing_publication_material 'Olex2 (Dolomanov et al., 2009)'
_computing_structure_refinement 'ShelXL (Sheldrick, 2015)'
_computing_structure_solution 'XS (Sheldrick, 2008)'
_diffrn_ambient_environment N~2~
_diffrn_ambient_temperature 149.98(10)
_diffrn_detector 'CCD plate'
_diffrn_detector_area_resol_mean 5.2913
_diffrn_detector_type AtlasS2
_diffrn_measured_fraction_theta_full 0.999
_diffrn_measured_fraction_theta_max 1.000
_diffrn_measurement_details
;
List of Runs (angles in degrees, time in seconds):

  # Type    Start    End  Width  t~exp~   \w     \q     \k     \f   Frames
#--------------------------------------------------------------------------
  1  \w      1.00  28.00   1.00    2.00    --   40.00  92.00   6.07   27
  2  \w   -114.00 -10.00   1.00    2.00    --  -40.09 -57.00  30.00  104
  3  \w    -92.00  -2.00   1.00    2.00    --  -40.09 125.00 150.00   90
  4  \w   -122.00   6.00   1.00    2.00    --  -40.09 -19.00 150.00  128
  5  \w   -119.00  -6.00   1.00    2.00    --  -40.09 -77.00 -90.00  113
  6  \w     23.00  97.00   1.00    2.00    --   40.09-125.00  30.00   74
  7  \w      7.00  34.00   1.00    2.00    --   44.00  87.00 -76.21   27
  8  \w     13.00  40.00   1.00    2.00    --   48.00  83.00-161.42   27
  9  \w     12.00  38.00   1.00    2.00    --   48.00  84.00 107.45   26
 10  \w     17.00  45.00   1.00    2.00    --   52.00  82.00  -0.99   28
 11  \w     27.00 138.00   1.00    2.00    --   60.00  76.00  73.90  111
 12  \w     27.00 138.00   1.00    2.00    --   60.00  76.00 119.48  111
 13  \w     31.00 142.00   1.00    2.00    --   64.00  76.00 -90.99  111
 14  \w     30.00 143.00   1.00    2.00    --   64.00  77.00  36.46  113
 15  \w     31.00 142.00   1.00    2.00    --   64.00  75.00 -50.43  111
 16  \w     31.00 142.00   1.00    2.00    --   64.00  76.00-174.87  111
 17  \w     30.00 143.00   1.00    2.00    --   64.00  77.00 149.39  113
 18  \w     39.00 150.00   1.00    2.00    --   72.00  76.00  -7.66  111
 19  \w     39.00 150.00   1.00    2.00    --   72.00  76.00-156.74  111
 20  \w     38.00 151.00   1.00    2.00    --   72.00  77.00-132.44  113
 21  \w     42.00 155.00   1.00    8.00    --   76.00  77.00 -35.48  113
 22  \w     33.00 118.00   1.00    8.00    --  107.60-125.00 150.00   85
 23  \w     77.00 178.00   1.00    8.00    --  107.60  61.00  30.00  101
 24  \w     74.00 178.00   1.00    8.00    --  107.60  77.00   0.00  104
 25  \w     74.00 178.00   1.00    8.00    --  107.60  77.00-180.00  104
 26  \w     29.00 141.00   1.00    8.00    --  107.60 -77.00 -60.00  112
 27  \w     29.00 141.00   1.00    8.00    --  107.60 -77.00 150.00  112
 28  \w     74.00 178.00   1.00    8.00    --  107.60  77.00 -90.00  104
 29  \w     77.00 178.00   1.00    8.00    --  107.60  61.00-180.00  101
 30  \w     74.00 178.00   1.00    8.00    --  107.60  77.00  60.00  104
 31  \w     77.00 178.00   1.00    8.00    --  107.60  61.00  60.00  101
 32  \w     74.00 178.00   1.00    8.00    --  107.60  77.00-150.00  104
 33  \w     77.00 178.00   1.00    8.00    --  107.60  61.00 -90.00  101
 34  \w     33.00 118.00   1.00    8.00    --  107.60-125.00 -60.00   85
 35  \w     74.00 178.00   1.00    8.00    --  107.60  77.00 -60.00  104
 36  \w     74.00 178.00   1.00    8.00    --  107.60  77.00 120.00  104
 37  \w     77.00 178.00   1.00    8.00    --  107.60  61.00  90.00  101
 38  \w     74.00 178.00   1.00    8.00    --  107.60  77.00 150.00  104
 39  \w     74.00 178.00   1.00    8.00    --  107.60  77.00 -30.00  104
 40  \w     74.00 178.00   1.00    8.00    --  107.60  77.00  90.00  104
 41  \w     74.00 178.00   1.00    8.00    --  107.60  77.00  30.00  104
 42  \w     74.00 178.00   1.00    8.00    --  107.60  77.00-120.00  104
 43  \w   -116.00 -14.00   1.00    2.00    --  -40.09 -37.00  60.00  102
 44  \w    -49.00 129.00   1.00    2.00    --   40.09   0.00 -90.00  178
 45  \w    -49.00  62.00   1.00    2.00    --   40.09   0.00 -60.00  111
;
_diffrn_measurement_device 'four-circle diffractometer'
_diffrn_measurement_device_type 'SuperNova, Dual, Cu at home/near, AtlasS2'
_diffrn_measurement_method '\w scans'
_diffrn_orient_matrix_type 'CrysAlisPro convention (1999,Acta A55,543-557)'
_diffrn_orient_matrix_UB_11 -0.1171077000
_diffrn_orient_matrix_UB_12 0.0501023000
_diffrn_orient_matrix_UB_13 0.0541119000
_diffrn_orient_matrix_UB_21 -0.1312771000
_diffrn_orient_matrix_UB_22 0.0390872000
_diffrn_orient_matrix_UB_23 -0.0519943000
_diffrn_orient_matrix_UB_31 -0.0889042000
_diffrn_orient_matrix_UB_32 -0.1235098000
_diffrn_orient_matrix_UB_33 0.0055497000
_diffrn_radiation_monochromator mirror
_diffrn_radiation_probe x-ray
_diffrn_radiation_type CuK\a
_diffrn_radiation_wavelength 1.54184
_diffrn_reflns_av_R_equivalents 0.0429
_diffrn_reflns_av_unetI/netI 0.0135
_diffrn_reflns_Laue_measured_fraction_full 0.999
_diffrn_reflns_Laue_measured_fraction_max 1.000
_diffrn_reflns_limit_h_max 9
_diffrn_reflns_limit_h_min -9
_diffrn_reflns_limit_k_max 13
_diffrn_reflns_limit_k_min -13
_diffrn_reflns_limit_l_max 25
_diffrn_reflns_limit_l_min -25
_diffrn_reflns_number 47774
_diffrn_reflns_point_group_measured_fraction_full 1.000
_diffrn_reflns_point_group_measured_fraction_max 0.999
_diffrn_reflns_theta_full 67.684
_diffrn_reflns_theta_max 73.449
_diffrn_reflns_theta_min 4.317
_diffrn_source 'micro-focus sealed X-ray tube'
_diffrn_source_type 'SuperNova (Cu) X-ray Source'
_exptl_absorpt_coefficient_mu 3.541
_exptl_absorpt_correction_T_max 1.00000
_exptl_absorpt_correction_T_min 0.76809
_exptl_absorpt_correction_type multi-scan
_exptl_absorpt_process_details
;
CrysAlisPro 1.171.39.46 (Rigaku Oxford Diffraction, 2018)
Empirical absorption correction using spherical harmonics,
 implemented in SCALE3 ABSPACK scaling algorithm.
;
_exptl_crystal_colour blue
_exptl_crystal_colour_primary blue
_exptl_crystal_density_diffrn 1.655
_exptl_crystal_description block
_exptl_crystal_F_000 908
_exptl_crystal_size_max 0.15
_exptl_crystal_size_mid 0.12
_exptl_crystal_size_min 0.1
_refine_diff_density_max 0.206
_refine_diff_density_min -0.262
_refine_diff_density_rms 0.039
_refine_ls_abs_structure_details
;
 Flack x determined using 1504 quotients [(I+)-(I-)]/[(I+)+(I-)]
 (Parsons and Flack (2004), Acta Cryst. A60, s61).
;
_refine_ls_abs_structure_Flack 0.010(6)
_refine_ls_extinction_method none
_refine_ls_goodness_of_fit_ref 1.111
_refine_ls_hydrogen_treatment mixed
_refine_ls_matrix_type full
_refine_ls_number_parameters 312
_refine_ls_number_reflns 3572
_refine_ls_number_restraints 3
_refine_ls_restrained_S_all 1.152
_refine_ls_R_factor_all 0.0197
_refine_ls_R_factor_gt 0.0196
_refine_ls_shift/su_max 0.000
_refine_ls_shift/su_mean 0.000
_refine_ls_structure_factor_coef Fsqd
_refine_ls_weighting_details
;
 w=1/[\s^2^(Fo^2^)+(0.0281P)^2^+0.5092P]
 where P=(Fo^2^+2Fc^2^)/3
;
_refine_ls_weighting_scheme calc
_refine_ls_wR_factor_gt 0.0534
_refine_ls_wR_factor_ref 0.0535
_reflns_Friedel_coverage 0.732
_reflns_Friedel_fraction_full 1.000
_reflns_Friedel_fraction_max 0.997
_reflns_number_gt 3559
_reflns_number_total 3572
_reflns_threshold_expression 'I > 2\s(I)'
_cod_data_source_file d2dt02985e2.cif
_cod_data_source_block a20102205a0826
_cod_database_code 7711519
_shelxl_version_number 2013-2
_chemical_oxdiff_formula CHONCu
_chemical_oxdiff_usercomment Ipy-Val
_shelx_space_group_comment
;
The symmetry employed for this shelxl refinement is uniquely defined
by the following loop, which should always be used as a source of
symmetry information in preference to the above space-group names.
They are only intended as comments.
;
_reflns_odcompleteness_completeness 99.95
_reflns_odcompleteness_iscentric 1
_reflns_odcompleteness_theta 66.97
_olex2_refinement_description
;
1. Fixed Uiso
 At 1.2 times of:
  All N(H) groups
 At 1.5 times of:
  All C(H,H,H) groups
2. Restrained distances
 O3-H3B = O3-H3A
 0.95 with sigma of 0.01
 N3-H3
 0.7 with sigma of 0.01
3. Restrained angles
 H3B-O3-H3A
 fixed at 120 with sigma of 0.02
4. Others
 Fixed Sof: O7A(0.5) O5A(0.5) O4A(0.5) O5B(0.5) O4B(0.5) O7B(0.5)
5.a Aromatic/amide H refined with riding coordinates:
 N3(H3)
5.b Idealised Me refined as rotating group:
 C12(H12A,H12B,H12C), C13(H13A,H13B,H13C)
;
_olex2_submission_special_instructions 'No special instructions were received'
_oxdiff_exptl_absorpt_empirical_details
;
Empirical correction (ABSPACK) includes:
- Absorption correction using spherical harmonics
- Frame scaling
;
_oxdiff_exptl_absorpt_empirical_full_max 1.344
_oxdiff_exptl_absorpt_empirical_full_min 0.829

loop_
_space_group_symop_operation_xyz
'x, y, z'
'-x+1/2, -y, z+1/2'
'x+1/2, -y+1/2, -z'
'-x, y+1/2, -z+1/2'

loop_
_atom_site_label
_atom_site_type_symbol
_atom_site_fract_x
_atom_site_fract_y
_atom_site_fract_z
_atom_site_U_iso_or_equiv
_atom_site_adp_type
_atom_site_occupancy
_atom_site_site_symmetry_order
_atom_site_calc_flag
_atom_site_refinement_flags_posn
_atom_site_refinement_flags_adp
_atom_site_refinement_flags_occupancy
_atom_site_disorder_assembly
_atom_site_disorder_group
Cu1 Cu -0.09024(4) -0.32905(3) -0.15496(2) 0.02377(10) Uani 1 1 d . . . . .
O2 O -0.0684(3) -0.68321(15) -0.15447(9) 0.0404(4) Uani 1 1 d . . . . .
O1 O -0.1298(2) -0.49379(16) -0.17942(8) 0.0320(4) Uani 1 1 d . . . . .
N1 N -0.0557(2) -0.15611(18) -0.13914(9) 0.0245(4) Uani 1 1 d . . . . .
N4 N 0.0231(3) -0.39851(17) -0.07643(10) 0.0218(4) Uani 1 1 d . . . . .
N3 N -0.0951(3) 0.02678(18) -0.17718(10) 0.0303(4) Uani 1 1 d D . . . .
H3 H -0.1323 0.0855 -0.2007 0.036 Uiso 1 1 calc DR . . . .
N2 N -0.2388(3) -0.2689(2) -0.22851(9) 0.0254(4) Uani 1 1 d . . . . .
C9 C -0.0576(3) -0.5735(2) -0.14407(11) 0.0266(5) Uani 1 1 d . . . . .
C10 C 0.0549(3) -0.5292(2) -0.08778(11) 0.0232(4) Uani 1 1 d . . . . .
C2 C 0.0158(4) 0.0357(2) -0.12610(13) 0.0324(5) Uani 1 1 d . . . . .
C3 C -0.1359(3) -0.0901(2) -0.18425(12) 0.0252(5) Uani 1 1 d . . . . .
C5 C -0.3518(4) -0.0885(3) -0.27605(13) 0.0358(6) Uani 1 1 d . . . . .
C4 C -0.2458(3) -0.1472(2) -0.23200(11) 0.0270(5) Uani 1 1 d . . . . .
C1 C 0.0391(3) -0.0782(2) -0.10259(13) 0.0289(5) Uani 1 1 d . . . . .
C6 C -0.4534(3) -0.1568(3) -0.31673(13) 0.0421(7) Uani 1 1 d . . . . .
C11 C 0.0413(4) -0.6078(2) -0.02634(12) 0.0317(5) Uani 1 1 d . . . . .
C8 C -0.3356(3) -0.3346(3) -0.26849(12) 0.0323(5) Uani 1 1 d . . . . .
C7 C -0.4451(3) -0.2817(3) -0.31347(13) 0.0410(7) Uani 1 1 d . . . . .
C12 C 0.1844(4) -0.5786(3) 0.02146(15) 0.0450(7) Uani 1 1 d . . . . .
H12A H 0.2922 -0.5803 -0.0010 0.067 Uiso 1 1 calc GR . . . .
H12B H 0.1851 -0.6373 0.0559 0.067 Uiso 1 1 calc GR . . . .
H12C H 0.1661 -0.4998 0.0396 0.067 Uiso 1 1 calc GR . . . .
C13 C -0.1345(4) -0.5998(3) 0.00528(15) 0.0448(7) Uani 1 1 d . . . . .
H13A H -0.1486 -0.5217 0.0247 0.067 Uiso 1 1 calc GR . . . .
H13B H -0.1446 -0.6608 0.0383 0.067 Uiso 1 1 calc GR . . . .
H13C H -0.2212 -0.6119 -0.0273 0.067 Uiso 1 1 calc GR . . . .
Cl1 Cl -0.52582(7) -0.28192(6) -0.09131(3) 0.02934(14) Uani 1 1 d . . . . .
O6 O -0.6330(3) -0.2627(2) -0.03555(9) 0.0461(5) Uani 1 1 d . . . . .
O7A O -0.5780(9) -0.4004(5) -0.1171(3) 0.0496(14) Uani 0.5 1 d . . P A 2
O5A O -0.5573(6) -0.1971(5) -0.1431(2) 0.0410(10) Uani 0.5 1 d . . P A 2
H4A H -0.045(4) -0.389(3) -0.0463(16) 0.030(8) Uiso 1 1 d . . . . .
H5 H -0.350(4) -0.002(3) -0.2762(14) 0.026(7) Uiso 1 1 d . . . . .
H7 H -0.518(5) -0.336(3) -0.3394(17) 0.054(10) Uiso 1 1 d . . . . .
H4B H 0.120(4) -0.362(3) -0.0673(13) 0.025(7) Uiso 1 1 d . . . . .
H11 H 0.053(4) -0.690(3) -0.0401(14) 0.031(7) Uiso 1 1 d . . . . .
H10 H 0.171(4) -0.537(3) -0.1058(14) 0.029(7) Uiso 1 1 d . . . . .
H8 H -0.319(4) -0.414(3) -0.2632(16) 0.035(8) Uiso 1 1 d . . . . .
H6 H -0.531(5) -0.121(3) -0.3462(18) 0.053(10) Uiso 1 1 d . . . . .
H2 H 0.063(4) 0.105(3) -0.1122(15) 0.032(8) Uiso 1 1 d . . . . .
O4A O -0.3574(13) -0.2849(7) -0.0729(5) 0.0396(18) Uani 0.5 1 d . . P A 2
H1 H 0.097(4) -0.105(3) -0.0659(15) 0.033(8) Uiso 1 1 d . . . . .
O5B O -0.4916(9) -0.1605(5) -0.1157(4) 0.075(2) Uani 0.5 1 d . . P A 1
O4B O -0.3603(14) -0.3368(8) -0.0756(6) 0.055(2) Uani 0.5 1 d . . P A 1
O7B O -0.6067(7) -0.3496(6) -0.1378(3) 0.0469(14) Uani 0.5 1 d . . P A 1
O3 O 0.1685(2) -0.29088(16) -0.23463(9) 0.0295(4) Uani 1 1 d D . . . .
H3A H 0.144(5) -0.234(2) -0.2663(13) 0.050(10) Uiso 1 1 d D . . . .
H3B H 0.265(3) -0.268(3) -0.2119(16) 0.053(10) Uiso 1 1 d D . . . .

loop_
_atom_site_aniso_label
_atom_site_aniso_U_11
_atom_site_aniso_U_22
_atom_site_aniso_U_33
_atom_site_aniso_U_23
_atom_site_aniso_U_13
_atom_site_aniso_U_12
Cu1 0.02795(17) 0.01848(16) 0.02486(16) 0.00016(12) -0.00671(14) 0.00018(13)
O2 0.0626(13) 0.0191(8) 0.0394(9) -0.0055(8) -0.0094(10) -0.0007(8)
O1 0.0433(10) 0.0227(8) 0.0299(8) -0.0008(7) -0.0124(7) -0.0045(8)
N1 0.0256(10) 0.0219(9) 0.0259(9) 0.0019(7) 0.0017(7) 0.0019(8)
N4 0.0226(9) 0.0189(9) 0.0241(9) -0.0019(7) -0.0003(8) -0.0013(8)
N3 0.0362(11) 0.0211(9) 0.0335(10) 0.0084(8) 0.0075(9) 0.0041(9)
N2 0.0227(9) 0.0314(11) 0.0222(9) 0.0031(8) 0.0006(7) -0.0002(8)
C9 0.0327(13) 0.0219(11) 0.0252(11) -0.0021(8) 0.0010(9) -0.0018(9)
C10 0.0244(11) 0.0186(10) 0.0265(10) -0.0005(9) -0.0003(9) 0.0021(8)
C2 0.0374(13) 0.0224(12) 0.0374(13) -0.0010(10) 0.0037(12) -0.0017(11)
C3 0.0248(11) 0.0253(12) 0.0254(10) 0.0045(9) 0.0076(9) 0.0040(9)
C5 0.0301(12) 0.0461(17) 0.0312(13) 0.0166(11) 0.0033(11) 0.0089(11)
C4 0.0217(11) 0.0345(13) 0.0247(11) 0.0086(10) 0.0053(9) 0.0033(9)
C1 0.0305(12) 0.0257(12) 0.0306(12) -0.0019(9) 0.0000(10) -0.0006(10)
C6 0.0293(13) 0.067(2) 0.0298(12) 0.0180(13) -0.0036(10) 0.0014(13)
C11 0.0402(14) 0.0258(13) 0.0289(12) 0.0023(9) -0.0029(10) 0.0010(11)
C8 0.0291(12) 0.0420(15) 0.0258(11) 0.0016(12) -0.0007(9) -0.0052(12)
C7 0.0321(14) 0.0637(19) 0.0272(12) 0.0047(12) -0.0042(10) -0.0100(13)
C12 0.0529(18) 0.0441(17) 0.0380(15) 0.0072(12) -0.0135(13) 0.0025(14)
C13 0.0489(17) 0.0459(17) 0.0396(15) 0.0099(13) 0.0100(13) -0.0077(14)
Cl1 0.0228(2) 0.0419(3) 0.0234(2) -0.0080(2) 0.0031(2) -0.0050(2)
O6 0.0375(10) 0.0718(15) 0.0290(9) -0.0163(10) 0.0133(8) -0.0074(10)
O7A 0.051(3) 0.046(3) 0.052(4) -0.019(2) -0.002(3) -0.010(3)
O5A 0.040(2) 0.051(3) 0.032(2) 0.0087(18) 0.0028(16) -0.004(2)
O4A 0.019(2) 0.064(5) 0.035(3) -0.008(4) -0.0046(17) -0.006(4)
O5B 0.081(4) 0.037(3) 0.107(5) -0.001(3) 0.052(4) -0.012(3)
O4B 0.027(3) 0.091(7) 0.047(4) 0.007(5) -0.004(2) 0.012(5)
O7B 0.036(2) 0.069(4) 0.036(3) -0.027(2) -0.013(2) -0.005(3)
O3 0.0350(9) 0.0257(9) 0.0277(8) -0.0022(7) -0.0023(7) 0.0015(7)

loop_
_atom_type_symbol
_atom_type_description
_atom_type_scat_dispersion_real
_atom_type_scat_dispersion_imag
_atom_type_scat_source
C C 0.0181 0.0091 'International Tables Vol C Tables 4.2.6.8 and 6.1.1.4'
H H 0.0000 0.0000 'International Tables Vol C Tables 4.2.6.8 and 6.1.1.4'
Cl Cl 0.3639 0.7018 'International Tables Vol C Tables 4.2.6.8 and 6.1.1.4'
Cu Cu -1.9646 0.5888 'International Tables Vol C Tables 4.2.6.8 and 6.1.1.4'
N N 0.0311 0.0180 'International Tables Vol C Tables 4.2.6.8 and 6.1.1.4'
O O 0.0492 0.0322 'International Tables Vol C Tables 4.2.6.8 and 6.1.1.4'

loop_
_geom_angle_atom_site_label_1
_geom_angle_atom_site_label_2
_geom_angle_atom_site_label_3
_geom_angle
_geom_angle_site_symmetry_1
_geom_angle_site_symmetry_3
_geom_angle_publ_flag
O1 Cu1 N1 174.16(8) . . ?
O1 Cu1 N4 85.08(7) . . ?
O1 Cu1 N2 91.54(8) . . ?
N1 Cu1 N4 100.57(8) . . ?
N1 Cu1 N2 83.07(9) . . ?
N4 Cu1 N2 171.12(9) . . ?
C9 O1 Cu1 116.12(15) . . ?
C3 N1 Cu1 110.90(16) . . ?
C3 N1 C1 106.8(2) . . ?
C1 N1 Cu1 141.69(17) . . ?
C10 N4 Cu1 108.95(14) . . ?
C3 N3 C2 107.7(2) . . ?
C4 N2 Cu1 113.14(17) . . ?
C8 N2 Cu1 127.32(19) . . ?
C8 N2 C4 119.3(2) . . ?
O2 C9 O1 123.6(2) . . ?
O2 C9 C10 119.0(2) . . ?
O1 C9 C10 117.4(2) . . ?
N4 C10 C9 109.52(18) . . ?
N4 C10 C11 114.43(19) . . ?
C9 C10 C11 113.31(19) . . ?
N3 C2 C1 106.8(2) . . ?
N1 C3 N3 110.1(2) . . ?
N1 C3 C4 120.4(2) . . ?
N3 C3 C4 129.5(2) . . ?
C6 C5 C4 118.6(3) . . ?
N2 C4 C3 112.1(2) . . ?
N2 C4 C5 121.8(3) . . ?
C5 C4 C3 126.0(2) . . ?
N1 C1 C2 108.7(2) . . ?
C5 C6 C7 119.5(3) . . ?
C12 C11 C10 110.8(2) . . ?
C12 C11 C13 112.2(2) . . ?
C13 C11 C10 112.2(2) . . ?
N2 C8 C7 121.8(3) . . ?
C8 C7 C6 118.9(3) . . ?
O6 Cl1 O7A 104.9(3) . . ?
O6 Cl1 O5A 113.0(2) . . ?
O6 Cl1 O5B 104.0(2) . . ?
O6 Cl1 O4B 113.8(5) . . ?
O5A Cl1 O7A 105.8(3) . . ?
O4A Cl1 O6 110.2(4) . . ?
O4A Cl1 O7A 110.0(4) . . ?
O4A Cl1 O5A 112.5(5) . . ?
O5B Cl1 O4B 107.2(5) . . ?
O7B Cl1 O6 111.5(3) . . ?
O7B Cl1 O5B 110.6(4) . . ?
O7B Cl1 O4B 109.5(5) . . ?

loop_
_geom_bond_atom_site_label_1
_geom_bond_atom_site_label_2
_geom_bond_distance
_geom_bond_site_symmetry_2
_geom_bond_publ_flag
Cu1 O1 1.9193(17) . ?
Cu1 N1 1.963(2) . ?
Cu1 N4 1.991(2) . ?
Cu1 N2 2.015(2) . ?
O2 C9 1.238(3) . ?
O1 C9 1.274(3) . ?
N1 C3 1.335(3) . ?
N1 C1 1.362(3) . ?
N4 C10 1.488(3) . ?
N3 C2 1.362(3) . ?
N3 C3 1.343(3) . ?
N2 C4 1.353(3) . ?
N2 C8 1.332(3) . ?
C9 C10 1.531(3) . ?
C10 C11 1.535(3) . ?
C2 C1 1.364(4) . ?
C3 C4 1.447(4) . ?
C5 C4 1.387(3) . ?
C5 C6 1.378(4) . ?
C6 C7 1.387(5) . ?
C11 C12 1.521(4) . ?
C11 C13 1.521(4) . ?
C8 C7 1.387(4) . ?
Cl1 O6 1.4323(18) . ?
Cl1 O7A 1.473(6) . ?
Cl1 O5A 1.438(4) . ?
Cl1 O4A 1.369(10) . ?
Cl1 O5B 1.461(6) . ?
Cl1 O4B 1.465(11) . ?
Cl1 O7B 1.368(5) . ?
